data_1568626
loop_
_publ_author_name
'Huang, Weiheng'
'Jackstell, Ralf'
'Spannenberg, Anke'
'Beller, Matthias'

_publ_section_title
;
 An improved cobalt-catalysed alkoxycarbonylation of olefins using
 secondary phosphine oxide promotors
;
_journal_issue 8
_journal_name_full 'Catalysis Science &amp; Technology'
_journal_page_first 2475
_journal_page_last 2479
_journal_paper_doi 10.1039/D3CY00066D
_journal_volume 13
_journal_year 2023
_chemical_formula_sum 'C27 H20 Co O5 P2'
_chemical_formula_weight 545.30
_space_group_crystal_system orthorhombic
_space_group_IT_number 43
_space_group_name_Hall 'F 2 -2d'
_space_group_name_H-M_alt 'F d d 2'
_atom_sites_solution_hydrogens geom
_audit_creation_method SHELXL-2018/3
_audit_update_record
;
2023-01-17 deposited with the CCDC.	2023-03-10 downloaded from the CCDC.
;
_cell_angle_alpha 90
_cell_angle_beta 90
_cell_angle_gamma 90
_cell_formula_units_Z 16
_cell_length_a 41.7016(13)
_cell_length_b 15.1215(5)
_cell_length_c 19.8592(5)
_cell_measurement_reflns_used 8220
_cell_measurement_temperature 150(2)
_cell_measurement_theta_max 66.51
_cell_measurement_theta_min 3.82
_cell_volume 12523.0(7)
_computing_cell_refinement 'SAINT (Bruker, 2013)'
_computing_data_collection 'APEX2 (Bruker, 2014)'
_computing_data_reduction SAINT
_computing_structure_refinement 'SHELXL-2018/3 (Sheldrick, 2015)'
_computing_structure_solution 'SHELXS-97 (Sheldrick, 2008)'
_diffrn_ambient_temperature 150(2)
_diffrn_measured_fraction_theta_full 0.991
_diffrn_measured_fraction_theta_max 0.991
_diffrn_measurement_device_type 'Bruker APEX-II CCD'
_diffrn_measurement_method '\f and \w scans'
_diffrn_radiation_monochromator multilayer
_diffrn_radiation_source microfocus
_diffrn_radiation_type CuK\a
_diffrn_radiation_wavelength 1.54178
_diffrn_reflns_av_R_equivalents 0.0455
_diffrn_reflns_av_unetI/netI 0.0476
_diffrn_reflns_Laue_measured_fraction_full 0.991
_diffrn_reflns_Laue_measured_fraction_max 0.991
_diffrn_reflns_limit_h_max 47
_diffrn_reflns_limit_h_min -49
_diffrn_reflns_limit_k_max 16
_diffrn_reflns_limit_k_min -17
_diffrn_reflns_limit_l_max 23
_diffrn_reflns_limit_l_min -20
_diffrn_reflns_number 25253
_diffrn_reflns_point_group_measured_fraction_full 0.901
_diffrn_reflns_point_group_measured_fraction_max 0.901
_diffrn_reflns_theta_full 66.482
_diffrn_reflns_theta_max 66.482
_diffrn_reflns_theta_min 3.824
_exptl_absorpt_coefficient_mu 5.509
_exptl_absorpt_correction_T_max 0.67
_exptl_absorpt_correction_T_min 0.35
_exptl_absorpt_correction_type multi-scan
_exptl_absorpt_process_details 'SADABS (Bruker, 2014)'
_exptl_crystal_colour blue
_exptl_crystal_density_diffrn 1.157
_exptl_crystal_description plate
_exptl_crystal_F_000 4464
_exptl_crystal_size_max 0.240
_exptl_crystal_size_mid 0.200
_exptl_crystal_size_min 0.080
_refine_diff_density_max 1.371
_refine_diff_density_min -0.204
_refine_diff_density_rms 0.067
_refine_ls_abs_structure_details
;
 Refined as an inversion twin.
;
_refine_ls_abs_structure_Flack 0.129(7)
_refine_ls_extinction_method none
_refine_ls_goodness_of_fit_ref 1.018
_refine_ls_hydrogen_treatment constr
_refine_ls_matrix_type full
_refine_ls_number_parameters 373
_refine_ls_number_reflns 4985
_refine_ls_number_restraints 309
_refine_ls_restrained_S_all 1.015
_refine_ls_R_factor_all 0.0551
_refine_ls_R_factor_gt 0.0502
_refine_ls_shift/su_max 0.001
_refine_ls_shift/su_mean 0.000
_refine_ls_structure_factor_coef Fsqd
_refine_ls_weighting_details 'w=1/[\s^2^(Fo^2^)+(0.0990P)^2^] where P=(Fo^2^+2Fc^2^)/3'
_refine_ls_weighting_scheme calc
_refine_ls_wR_factor_gt 0.1279
_refine_ls_wR_factor_ref 0.1317
_reflns_Friedel_coverage 0.764
_reflns_Friedel_fraction_full 0.806
_reflns_Friedel_fraction_max 0.806
_reflns_number_gt 4453
_reflns_number_total 4985
_reflns_threshold_expression 'I > 2\s(I)'
_cod_data_source_file d3cy00066d2.cif
_cod_data_source_block ax2380_sq
_cod_depositor_comments 'Adding full bibliography for 1568626.cif.'
_cod_database_code 1568626
_shelx_shelxl_version_number 2018/3
_shelx_space_group_comment
;
The symmetry employed for this shelxl refinement is uniquely defined
by the following loop, which should always be used as a source of
symmetry information in preference to the above space-group names.
They are only intended as comments.
;

loop_
_space_group_symop_operation_xyz
'x, y, z'
'-x, -y, z'
'x+1/4, -y+1/4, z+1/4'
'-x+1/4, y+1/4, z+1/4'
'x, y+1/2, z+1/2'
'-x, -y+1/2, z+1/2'
'x+1/4, -y+3/4, z+3/4'
'-x+1/4, y+3/4, z+3/4'
'x+1/2, y, z+1/2'
'-x+1/2, -y, z+1/2'
'x+3/4, -y+1/4, z+3/4'
'-x+3/4, y+1/4, z+3/4'
'x+1/2, y+1/2, z'
'-x+1/2, -y+1/2, z'
'x+3/4, -y+3/4, z+1/4'
'-x+3/4, y+3/4, z+1/4'

loop_
_atom_site_label
_atom_site_type_symbol
_atom_site_fract_x
_atom_site_fract_y
_atom_site_fract_z
_atom_site_U_iso_or_equiv
_atom_site_adp_type
_atom_site_occupancy
_atom_site_site_symmetry_order
_atom_site_calc_flag
_atom_site_refinement_flags_posn
_atom_site_refinement_flags_adp
_atom_site_refinement_flags_occupancy
_atom_site_disorder_assembly
_atom_site_disorder_group
P2 P 0.10369(3) -0.03405(9) 0.92767(6) 0.0392(3) Uani 1 1 d D . . . .
C7 C 0.13211(9) 0.3079(2) 0.88695(17) 0.0455(12) Uani 1 1 d DG . . . .
C8 C 0.14222(11) 0.2632(2) 0.82959(19) 0.0569(15) Uani 1 1 d G . . A .
H8 H 0.136000 0.203442 0.822540 0.068 Uiso 1 1 calc R U . . .
C9 C 0.16144(12) 0.3059(3) 0.78253(18) 0.075(2) Uani 1 1 d G . . A .
H9 H 0.168347 0.275321 0.743329 0.090 Uiso 1 1 calc R U . . .
C10 C 0.17054(11) 0.3932(3) 0.7928(2) 0.073(2) Uani 1 1 d G . . A .
H10 H 0.183672 0.422430 0.760682 0.088 Uiso 1 1 calc R U . . .
C11 C 0.16043(12) 0.4379(2) 0.8502(3) 0.077(2) Uani 1 1 d G . . A .
H11 H 0.166649 0.497660 0.857246 0.092 Uiso 1 1 calc R U . . .
C12 C 0.14121(11) 0.3952(2) 0.8973(2) 0.0611(16) Uani 1 1 d G . . A .
H12 H 0.134302 0.425782 0.936459 0.073 Uiso 1 1 calc R U . . .
C25 C 0.14549(12) 0.1042(4) 0.9437(4) 0.0523(12) Uani 1 1 d . . . . .
C26 C 0.08028(14) 0.1238(4) 0.8657(3) 0.0445(12) Uani 1 1 d . . . . .
C27 C 0.07938(15) 0.1086(4) 1.0166(3) 0.0466(13) Uani 1 1 d . . . . .
Co1 Co 0.10294(2) 0.11155(5) 0.94146(5) 0.0373(2) Uani 1 1 d D . . . .
O2 O 0.11821(10) -0.0654(3) 0.8601(2) 0.0501(9) Uani 1 1 d . . . . .
O3 O 0.17225(10) 0.0982(4) 0.9469(4) 0.0823(15) Uani 1 1 d . . . . .
O4 O 0.06479(12) 0.1343(3) 0.8187(2) 0.0630(12) Uani 1 1 d . . . . .
O5 O 0.06414(13) 0.1070(3) 1.0629(2) 0.0654(12) Uani 1 1 d . . . . .
P1A P 0.10632(11) 0.25788(16) 0.95061(19) 0.0373(7) Uani 0.693(12) 1 d D . P A 1
O1A O 0.1187(2) 0.2893(6) 1.0201(4) 0.0477(18) Uani 0.693(12) 1 d D . P A 1
P1B P 0.1124(3) 0.2543(4) 0.9571(5) 0.0373(7) Uani 0.307(12) 1 d D . P A 2
O1B O 0.1310(5) 0.2788(16) 1.0207(9) 0.0477(18) Uani 0.307(12) 1 d D . P A 2
C1A C 0.06817(17) 0.3159(7) 0.9434(5) 0.051(2) Uani 0.693(12) 1 d DG . P A 1
C2A C 0.05024(19) 0.3341(6) 1.0008(4) 0.068(3) Uani 0.693(12) 1 d G U P A 1
H2A H 0.058417 0.319261 1.043993 0.081 Uiso 0.693(12) 1 calc R U P A 1
C3A C 0.02032(18) 0.3739(6) 0.9949(5) 0.075(3) Uani 0.693(12) 1 d G U P A 1
H3A H 0.008065 0.386314 1.034136 0.089 Uiso 0.693(12) 1 calc R U P A 1
C4A C 0.00835(15) 0.3956(5) 0.9317(5) 0.082(3) Uani 0.693(12) 1 d G U P A 1
H4A H -0.012090 0.422794 0.927735 0.098 Uiso 0.693(12) 1 calc R U P A 1
C5A C 0.0263(2) 0.3774(6) 0.8744(4) 0.085(3) Uani 0.693(12) 1 d G U P A 1
H5A H 0.018109 0.392222 0.831192 0.102 Uiso 0.693(12) 1 calc R U P A 1
C6A C 0.0562(2) 0.3376(8) 0.8802(4) 0.060(3) Uani 0.693(12) 1 d G . P A 1
H6A H 0.068462 0.325169 0.841049 0.072 Uiso 0.693(12) 1 calc R U P A 1
C1B C 0.0741(4) 0.3109(19) 0.9561(12) 0.051(2) Uani 0.307(12) 1 d DG . P A 2
C2B C 0.0618(4) 0.3203(13) 1.0207(11) 0.064(4) Uani 0.307(12) 1 d G U P A 2
H2B H 0.073151 0.297123 1.058196 0.077 Uiso 0.307(12) 1 calc R U P A 2
C3B C 0.0328(5) 0.3638(11) 1.0306(10) 0.071(4) Uani 0.307(12) 1 d G U P A 2
H3B H 0.024331 0.370256 1.074730 0.086 Uiso 0.307(12) 1 calc R U P A 2
C4B C 0.0161(4) 0.3977(12) 0.9757(13) 0.069(4) Uani 0.307(12) 1 d G U P A 2
H4B H -0.003741 0.427432 0.982461 0.083 Uiso 0.307(12) 1 calc R U P A 2
C5B C 0.0284(4) 0.3883(14) 0.9111(11) 0.072(4) Uani 0.307(12) 1 d G U P A 2
H5B H 0.017007 0.411477 0.873659 0.087 Uiso 0.307(12) 1 calc R U P A 2
C6B C 0.0574(5) 0.3448(18) 0.9013(10) 0.060(3) Uani 0.307(12) 1 d G . P A 2
H6B H 0.065827 0.338344 0.857124 0.072 Uiso 0.307(12) 1 calc R U P A 2
C13A C 0.06546(12) -0.0899(5) 0.9362(4) 0.0433(18) Uani 0.605(6) 1 d DG . P B 1
C14A C 0.05179(16) -0.1069(6) 0.9987(3) 0.061(3) Uani 0.605(6) 1 d G U P B 1
H14A H 0.063249 -0.093138 1.038690 0.073 Uiso 0.605(6) 1 calc R U P B 1
C15A C 0.02137(16) -0.1441(6) 1.0027(4) 0.074(3) Uani 0.605(6) 1 d G U P B 1
H15A H 0.012029 -0.155713 1.045419 0.089 Uiso 0.605(6) 1 calc R U P B 1
C16A C 0.00460(13) -0.1642(5) 0.9442(5) 0.072(3) Uani 0.605(6) 1 d G U P B 1
H16A H -0.016191 -0.189653 0.946909 0.086 Uiso 0.605(6) 1 calc R U P B 1
C17A C 0.01827(17) -0.1472(6) 0.8817(4) 0.071(2) Uani 0.605(6) 1 d G U P B 1
H17A H 0.006809 -0.161019 0.841668 0.085 Uiso 0.605(6) 1 calc R U P B 1
C18A C 0.04869(17) -0.1101(6) 0.8777(3) 0.064(2) Uani 0.605(6) 1 d G U P B 1
H18A H 0.058030 -0.098444 0.834937 0.077 Uiso 0.605(6) 1 calc R U P B 1
C13B C 0.06317(15) -0.0812(7) 0.9228(7) 0.0433(18) Uani 0.395(6) 1 d DG . P B 2
C14B C 0.0349(2) -0.0391(5) 0.9412(6) 0.052(3) Uani 0.395(6) 1 d G U P B 2
H14B H 0.035390 0.019870 0.957577 0.063 Uiso 0.395(6) 1 calc R U P B 2
C15B C 0.00575(15) -0.0833(6) 0.9355(6) 0.060(3) Uani 0.395(6) 1 d G U P B 2
H15B H -0.013597 -0.054545 0.948001 0.072 Uiso 0.395(6) 1 calc R U P B 2
C16B C 0.00497(17) -0.1696(6) 0.9115(7) 0.062(3) Uani 0.395(6) 1 d G U P B 2
H16B H -0.014919 -0.199852 0.907574 0.075 Uiso 0.395(6) 1 calc R U P B 2
C17B C 0.0333(2) -0.2118(5) 0.8931(7) 0.071(3) Uani 0.395(6) 1 d G U P B 2
H17B H 0.032746 -0.270745 0.876722 0.086 Uiso 0.395(6) 1 calc R U P B 2
C18B C 0.06238(18) -0.1675(7) 0.8988(7) 0.068(3) Uani 0.395(6) 1 d G U P B 2
H18B H 0.081733 -0.196331 0.886298 0.081 Uiso 0.395(6) 1 calc R U P B 2
C19A C 0.1294(2) -0.0903(6) 0.9893(3) 0.0427(18) Uani 0.605(6) 1 d DG . P B 1
C20A C 0.1381(2) -0.0513(5) 1.0500(4) 0.065(3) Uani 0.605(6) 1 d G U P B 1
H20A H 0.131285 0.007140 1.060076 0.078 Uiso 0.605(6) 1 calc R U P B 1
C21A C 0.1567(2) -0.0979(6) 1.0959(3) 0.073(3) Uani 0.605(6) 1 d G U P B 1
H21A H 0.162670 -0.071249 1.137393 0.087 Uiso 0.605(6) 1 calc R U P B 1
C22A C 0.1667(2) -0.1834(5) 1.0811(4) 0.077(3) Uani 0.605(6) 1 d G . P B 1
H22A H 0.179452 -0.215245 1.112494 0.092 Uiso 0.605(6) 1 calc R U P B 1
C23A C 0.1580(3) -0.2224(4) 1.0204(5) 0.058(3) Uani 0.605(6) 1 d G U P B 1
H23A H 0.164851 -0.280854 1.010279 0.069 Uiso 0.605(6) 1 calc R U P B 1
C24A C 0.1394(2) -0.1758(6) 0.9745(4) 0.056(3) Uani 0.605(6) 1 d G U P B 1
H24A H 0.133466 -0.202466 0.932962 0.067 Uiso 0.605(6) 1 calc R U P B 1
C19B C 0.1235(4) -0.0950(11) 0.9947(6) 0.0427(18) Uani 0.395(6) 1 d DG . P B 2
C20B C 0.1178(4) -0.0761(9) 1.0621(6) 0.070(4) Uani 0.395(6) 1 d G U P B 2
H20B H 0.101408 -0.035396 1.074228 0.085 Uiso 0.395(6) 1 calc R U P B 2
C21B C 0.1361(4) -0.1166(10) 1.1118(5) 0.073(4) Uani 0.395(6) 1 d G U P B 2
H21B H 0.132188 -0.103685 1.157909 0.087 Uiso 0.395(6) 1 calc R U P B 2
C22B C 0.1600(4) -0.1761(10) 1.0941(7) 0.077(3) Uani 0.395(6) 1 d G . P B 2
H22B H 0.172521 -0.203868 1.128048 0.092 Uiso 0.395(6) 1 calc R U P B 2
C23B C 0.1657(3) -0.1951(11) 1.0266(8) 0.066(4) Uani 0.395(6) 1 d G U P B 2
H23B H 0.182075 -0.235761 1.014508 0.079 Uiso 0.395(6) 1 calc R U P B 2
C24B C 0.1474(4) -0.1545(12) 0.9769(5) 0.064(4) Uani 0.395(6) 1 d G U P B 2
H24B H 0.151295 -0.167472 0.930826 0.077 Uiso 0.395(6) 1 calc R U P B 2

loop_
_atom_site_aniso_label
_atom_site_aniso_U_11
_atom_site_aniso_U_22
_atom_site_aniso_U_33
_atom_site_aniso_U_23
_atom_site_aniso_U_13
_atom_site_aniso_U_12
P2 0.0459(6) 0.0425(7) 0.0293(7) 0.0027(5) 0.0012(5) -0.0032(5)
C7 0.044(3) 0.053(3) 0.040(3) 0.013(2) -0.006(2) -0.007(2)
C8 0.062(4) 0.071(4) 0.037(3) 0.009(3) -0.002(2) -0.015(3)
C9 0.078(5) 0.104(6) 0.043(3) 0.019(4) 0.002(3) -0.018(4)
C10 0.066(4) 0.087(5) 0.067(5) 0.033(4) 0.005(4) -0.009(4)
C11 0.063(4) 0.065(4) 0.103(7) 0.025(4) 0.007(4) -0.014(3)
C12 0.065(4) 0.054(4) 0.064(4) 0.010(3) 0.006(3) -0.011(3)
C25 0.049(3) 0.056(3) 0.052(3) 0.002(3) -0.005(3) -0.010(2)
C26 0.047(3) 0.043(3) 0.043(3) 0.000(2) -0.004(2) -0.002(2)
C27 0.048(3) 0.051(3) 0.041(3) 0.005(2) 0.000(2) -0.007(2)
Co1 0.0411(4) 0.0425(4) 0.0283(4) 0.0020(3) -0.0032(3) -0.0057(3)
O2 0.063(2) 0.053(2) 0.0345(19) 0.0034(17) 0.0070(17) 0.0072(17)
O3 0.045(2) 0.088(3) 0.114(4) 0.010(3) -0.010(3) -0.008(2)
O4 0.068(3) 0.070(3) 0.051(3) 0.005(2) -0.022(2) 0.006(2)
O5 0.065(3) 0.086(3) 0.046(3) 0.002(2) 0.013(2) -0.014(2)
P1A 0.0428(17) 0.0432(7) 0.0258(10) 0.0037(6) -0.0108(11) -0.0080(7)
O1A 0.055(5) 0.050(3) 0.037(2) 0.002(2) -0.024(3) -0.009(4)
P1B 0.0428(17) 0.0432(7) 0.0258(10) 0.0037(6) -0.0108(11) -0.0080(7)
O1B 0.055(5) 0.050(3) 0.037(2) 0.002(2) -0.024(3) -0.009(4)
C1A 0.050(4) 0.035(3) 0.068(6) -0.001(4) 0.004(5) -0.005(3)
C2A 0.050(6) 0.057(5) 0.097(7) -0.005(5) 0.003(5) 0.008(5)
C3A 0.055(5) 0.059(5) 0.110(8) -0.010(5) 0.000(5) 0.013(4)
C4A 0.060(5) 0.057(4) 0.129(9) -0.007(6) -0.015(5) 0.014(4)
C5A 0.076(6) 0.060(5) 0.119(9) -0.005(6) -0.040(6) 0.004(5)
C6A 0.063(4) 0.047(4) 0.071(7) 0.004(5) -0.014(5) 0.000(3)
C1B 0.050(4) 0.035(3) 0.068(6) -0.001(4) 0.004(5) -0.005(3)
C2B 0.049(9) 0.045(7) 0.099(10) -0.011(7) 0.014(7) 0.013(7)
C3B 0.057(8) 0.050(7) 0.106(9) -0.005(7) 0.006(7) 0.017(6)
C4B 0.053(7) 0.046(6) 0.108(9) 0.008(7) -0.006(7) 0.015(6)
C5B 0.061(7) 0.042(6) 0.114(10) -0.003(8) -0.014(8) 0.007(6)
C6B 0.063(4) 0.047(4) 0.071(7) 0.004(5) -0.014(5) 0.000(3)
C13A 0.050(3) 0.040(3) 0.039(5) 0.008(3) 0.003(3) -0.003(2)
C14A 0.053(5) 0.075(6) 0.055(5) 0.015(5) 0.009(4) -0.009(4)
C15A 0.068(5) 0.080(6) 0.074(6) 0.023(5) 0.011(5) -0.011(5)
C16A 0.061(4) 0.070(5) 0.084(6) 0.003(5) -0.004(5) -0.014(4)
C17A 0.062(5) 0.078(5) 0.073(5) -0.005(5) -0.012(4) -0.008(4)
C18A 0.063(5) 0.071(5) 0.058(5) -0.007(4) -0.014(4) -0.012(4)
C13B 0.050(3) 0.040(3) 0.039(5) 0.008(3) 0.003(3) -0.003(2)
C14B 0.050(5) 0.051(6) 0.056(6) 0.003(5) -0.003(5) -0.009(5)
C15B 0.051(5) 0.060(5) 0.068(6) 0.001(5) -0.004(5) -0.006(4)
C16B 0.053(5) 0.060(5) 0.074(7) 0.007(6) -0.006(6) -0.013(5)
C17B 0.064(6) 0.068(6) 0.083(6) -0.007(6) -0.011(6) -0.009(5)
C18B 0.061(7) 0.067(7) 0.074(7) -0.010(6) -0.009(6) 0.001(6)
C19A 0.047(5) 0.049(3) 0.033(3) 0.007(2) 0.005(3) -0.008(3)
C20A 0.084(7) 0.080(6) 0.031(5) -0.004(4) -0.003(5) 0.024(6)
C21A 0.090(7) 0.092(7) 0.036(5) 0.002(5) -0.012(5) 0.027(6)
C22A 0.095(8) 0.085(6) 0.051(6) 0.026(5) -0.013(6) 0.011(5)
C23A 0.064(6) 0.053(6) 0.056(5) 0.001(5) -0.013(5) -0.006(5)
C24A 0.054(6) 0.053(6) 0.060(5) 0.005(4) -0.011(4) -0.010(5)
C19B 0.047(5) 0.049(3) 0.033(3) 0.007(2) 0.005(3) -0.008(3)
C20B 0.102(9) 0.076(8) 0.033(6) 0.002(6) -0.005(7) 0.023(8)
C21B 0.102(9) 0.080(8) 0.036(6) 0.007(6) -0.006(7) 0.018(8)
C22B 0.095(8) 0.085(6) 0.051(6) 0.026(5) -0.013(6) 0.011(5)
C23B 0.061(8) 0.074(9) 0.062(7) 0.003(7) -0.008(6) 0.007(8)
C24B 0.059(9) 0.076(9) 0.057(7) 0.003(7) -0.006(6) 0.004(8)

loop_
_atom_type_symbol
_atom_type_description
_atom_type_scat_dispersion_real
_atom_type_scat_dispersion_imag
_atom_type_scat_source
C C 0.0181 0.0091 'International Tables Vol C Tables 4.2.6.8 and 6.1.1.4'
H H 0.0000 0.0000 'International Tables Vol C Tables 4.2.6.8 and 6.1.1.4'
O O 0.0492 0.0322 'International Tables Vol C Tables 4.2.6.8 and 6.1.1.4'
P P 0.2955 0.4335 'International Tables Vol C Tables 4.2.6.8 and 6.1.1.4'
Co Co -2.3653 3.6143 'International Tables Vol C Tables 4.2.6.8 and 6.1.1.4'

loop_
_geom_angle_atom_site_label_1
_geom_angle_atom_site_label_2
_geom_angle_atom_site_label_3
_geom_angle
_geom_angle_site_symmetry_1
_geom_angle_site_symmetry_3
_geom_angle_publ_flag
O2 P2 C13A 106.4(3) . . ?
O2 P2 C19B 107.6(5) . . ?
O2 P2 C19A 102.0(3) . . ?
C13A P2 C19A 103.7(4) . . ?
O2 P2 C13B 101.3(4) . . ?
C19B P2 C13B 105.0(7) . . ?
O2 P2 Co1 114.61(17) . . ?
C13A P2 Co1 116.0(3) . . ?
C19B P2 Co1 114.8(5) . . ?
C19A P2 Co1 112.7(3) . . ?
C13B P2 Co1 112.3(3) . . ?
C8 C7 C12 120.0 . . ?
C8 C7 P1B 123.4(3) . . ?
C12 C7 P1B 115.9(3) . . ?
C8 C7 P1A 123.1(2) . . ?
C12 C7 P1A 116.9(2) . . ?
C7 C8 C9 120.0 . . ?
C7 C8 H8 120.0 . . ?
C9 C8 H8 120.0 . . ?
C8 C9 C10 120.0 . . ?
C8 C9 H9 120.0 . . ?
C10 C9 H9 120.0 . . ?
C11 C10 C9 120.0 . . ?
C11 C10 H10 120.0 . . ?
C9 C10 H10 120.0 . . ?
C12 C11 C10 120.0 . . ?
C12 C11 H11 120.0 . . ?
C10 C11 H11 120.0 . . ?
C11 C12 C7 120.0 . . ?
C11 C12 H12 120.0 . . ?
C7 C12 H12 120.0 . . ?
O3 C25 Co1 177.9(7) . . ?
O4 C26 Co1 176.7(6) . . ?
O5 C27 Co1 178.7(6) . . ?
C25 Co1 C27 121.8(3) . . ?
C25 Co1 C26 123.7(3) . . ?
C27 Co1 C26 114.5(2) . . ?
C25 Co1 P1B 83.1(3) . . ?
C27 Co1 P1B 90.3(3) . . ?
C26 Co1 P1B 96.3(3) . . ?
C25 Co1 P2 85.8(2) . . ?
C27 Co1 P2 94.93(19) . . ?
C26 Co1 P2 90.39(18) . . ?
P1B Co1 P2 168.9(3) . . ?
C25 Co1 P1A 89.8(2) . . ?
C27 Co1 P1A 89.5(2) . . ?
C26 Co1 P1A 89.9(2) . . ?
P2 Co1 P1A 174.96(11) . . ?
O1A P1A C1A 102.3(4) . . ?
O1A P1A C7 107.1(4) . . ?
C1A P1A C7 105.1(4) . . ?
O1A P1A Co1 113.5(4) . . ?
C1A P1A Co1 114.7(4) . . ?
C7 P1A Co1 113.1(2) . . ?
O1B P1B C7 107.3(10) . . ?
O1B P1B C1B 110.0(12) . . ?
C7 P1B C1B 100.4(9) . . ?
O1B P1B Co1 116.2(10) . . ?
C7 P1B Co1 114.2(4) . . ?
C1B P1B Co1 107.5(11) . . ?
C2A C1A C6A 120.0 . . ?
C2A C1A P1A 120.1(5) . . ?
C6A C1A P1A 119.8(5) . . ?
C1A C2A C3A 120.0 . . ?
C1A C2A H2A 120.0 . . ?
C3A C2A H2A 120.0 . . ?
C4A C3A C2A 120.0 . . ?
C4A C3A H3A 120.0 . . ?
C2A C3A H3A 120.0 . . ?
C3A C4A C5A 120.0 . . ?
C3A C4A H4A 120.0 . . ?
C5A C4A H4A 120.0 . . ?
C6A C5A C4A 120.0 . . ?
C6A C5A H5A 120.0 . . ?
C4A C5A H5A 120.0 . . ?
C5A C6A C1A 120.0 . . ?
C5A C6A H6A 120.0 . . ?
C1A C6A H6A 120.0 . . ?
C2B C1B C6B 120.0 . . ?
C2B C1B P1B 111.4(13) . . ?
C6B C1B P1B 128.6(13) . . ?
C1B C2B C3B 120.0 . . ?
C1B C2B H2B 120.0 . . ?
C3B C2B H2B 120.0 . . ?
C4B C3B C2B 120.0 . . ?
C4B C3B H3B 120.0 . . ?
C2B C3B H3B 120.0 . . ?
C5B C4B C3B 120.0 . . ?
C5B C4B H4B 120.0 . . ?
C3B C4B H4B 120.0 . . ?
C4B C5B C6B 120.0 . . ?
C4B C5B H5B 120.0 . . ?
C6B C5B H5B 120.0 . . ?
C5B C6B C1B 120.0 . . ?
C5B C6B H6B 120.0 . . ?
C1B C6B H6B 120.0 . . ?
C14A C13A C18A 120.0 . . ?
C14A C13A P2 122.0(4) . . ?
C18A C13A P2 117.8(4) . . ?
C13A C14A C15A 120.0 . . ?
C13A C14A H14A 120.0 . . ?
C15A C14A H14A 120.0 . . ?
C16A C15A C14A 120.0 . . ?
C16A C15A H15A 120.0 . . ?
C14A C15A H15A 120.0 . . ?
C15A C16A C17A 120.0 . . ?
C15A C16A H16A 120.0 . . ?
C17A C16A H16A 120.0 . . ?
C18A C17A C16A 120.0 . . ?
C18A C17A H17A 120.0 . . ?
C16A C17A H17A 120.0 . . ?
C17A C18A C13A 120.0 . . ?
C17A C18A H18A 120.0 . . ?
C13A C18A H18A 120.0 . . ?
C14B C13B C18B 120.0 . . ?
C14B C13B P2 126.1(5) . . ?
C18B C13B P2 113.8(5) . . ?
C15B C14B C13B 120.0 . . ?
C15B C14B H14B 120.0 . . ?
C13B C14B H14B 120.0 . . ?
C14B C15B C16B 120.0 . . ?
C14B C15B H15B 120.0 . . ?
C16B C15B H15B 120.0 . . ?
C17B C16B C15B 120.0 . . ?
C17B C16B H16B 120.0 . . ?
C15B C16B H16B 120.0 . . ?
C16B C17B C18B 120.0 . . ?
C16B C17B H17B 120.0 . . ?
C18B C17B H17B 120.0 . . ?
C17B C18B C13B 120.0 . . ?
C17B C18B H18B 120.0 . . ?
C13B C18B H18B 120.0 . . ?
C20A C19A C24A 120.0 . . ?
C20A C19A P2 122.2(5) . . ?
C24A C19A P2 117.7(5) . . ?
C19A C20A C21A 120.0 . . ?
C19A C20A H20A 120.0 . . ?
C21A C20A H20A 120.0 . . ?
C20A C21A C22A 120.0 . . ?
C20A C21A H21A 120.0 . . ?
C22A C21A H21A 120.0 . . ?
C23A C22A C21A 120.0 . . ?
C23A C22A H22A 120.0 . . ?
C21A C22A H22A 120.0 . . ?
C22A C23A C24A 120.0 . . ?
C22A C23A H23A 120.0 . . ?
C24A C23A H23A 120.0 . . ?
C23A C24A C19A 120.0 . . ?
C23A C24A H24A 120.0 . . ?
C19A C24A H24A 120.0 . . ?
C20B C19B C24B 120.0 . . ?
C20B C19B P2 121.6(9) . . ?
C24B C19B P2 118.0(9) . . ?
C21B C20B C19B 120.0 . . ?
C21B C20B H20B 120.0 . . ?
C19B C20B H20B 120.0 . . ?
C20B C21B C22B 120.0 . . ?
C20B C21B H21B 120.0 . . ?
C22B C21B H21B 120.0 . . ?
C23B C22B C21B 120.0 . . ?
C23B C22B H22B 120.0 . . ?
C21B C22B H22B 120.0 . . ?
C22B C23B C24B 120.0 . . ?
C22B C23B H23B 120.0 . . ?
C24B C23B H23B 120.0 . . ?
C23B C24B C19B 120.0 . . ?
C23B C24B H24B 120.0 . . ?
C19B C24B H24B 120.0 . . ?

loop_
_geom_bond_atom_site_label_1
_geom_bond_atom_site_label_2
_geom_bond_distance
_geom_bond_site_symmetry_2
_geom_bond_publ_flag
P2 O2 1.546(4) . ?
P2 C13A 1.812(4) . ?
P2 C19B 1.816(7) . ?
P2 C19A 1.836(5) . ?
P2 C13B 1.837(5) . ?
P2 Co1 2.2188(15) . ?
C7 C8 1.3900 . ?
C7 C12 1.3900 . ?
C7 P1B 1.808(8) . ?
C7 P1A 1.824(4) . ?
C8 C9 1.3900 . ?
C8 H8 0.9500 . ?
C9 C10 1.3900 . ?
C9 H9 0.9500 . ?
C10 C11 1.3900 . ?
C10 H10 0.9500 . ?
C11 C12 1.3900 . ?
C11 H11 0.9500 . ?
C12 H12 0.9500 . ?
C25 O3 1.121(7) . ?
C25 Co1 1.778(5) . ?
C26 O4 1.145(7) . ?
C26 Co1 1.787(6) . ?
C27 O5 1.119(8) . ?
C27 Co1 1.787(6) . ?
Co1 P1B 2.216(5) . ?
Co1 P1A 2.225(2) . ?
P1A O1A 1.548(5) . ?
P1A C1A 1.822(5) . ?
P1B O1B 1.528(9) . ?
P1B C1B 1.813(8) . ?
C1A C2A 1.3900 . ?
C1A C6A 1.3900 . ?
C2A C3A 1.3900 . ?
C2A H2A 0.9500 . ?
C3A C4A 1.3900 . ?
C3A H3A 0.9500 . ?
C4A C5A 1.3900 . ?
C4A H4A 0.9500 . ?
C5A C6A 1.3900 . ?
C5A H5A 0.9500 . ?
C6A H6A 0.9500 . ?
C1B C2B 1.3900 . ?
C1B C6B 1.3900 . ?
C2B C3B 1.3900 . ?
C2B H2B 0.9500 . ?
C3B C4B 1.3900 . ?
C3B H3B 0.9500 . ?
C4B C5B 1.3900 . ?
C4B H4B 0.9500 . ?
C5B C6B 1.3900 . ?
C5B H5B 0.9500 . ?
C6B H6B 0.9500 . ?
C13A C14A 1.3900 . ?
C13A C18A 1.3900 . ?
C14A C15A 1.3900 . ?
C14A H14A 0.9500 . ?
C15A C16A 1.3900 . ?
C15A H15A 0.9500 . ?
C16A C17A 1.3900 . ?
C16A H16A 0.9500 . ?
C17A C18A 1.3900 . ?
C17A H17A 0.9500 . ?
C18A H18A 0.9500 . ?
C13B C14B 1.3900 . ?
C13B C18B 1.3900 . ?
C14B C15B 1.3900 . ?
C14B H14B 0.9500 . ?
C15B C16B 1.3900 . ?
C15B H15B 0.9500 . ?
C16B C17B 1.3900 . ?
C16B H16B 0.9500 . ?
C17B C18B 1.3900 . ?
C17B H17B 0.9500 . ?
C18B H18B 0.9500 . ?
C19A C20A 1.3900 . ?
C19A C24A 1.3900 . ?
C20A C21A 1.3900 . ?
C20A H20A 0.9500 . ?
C21A C22A 1.3900 . ?
C21A H21A 0.9500 . ?
C22A C23A 1.3900 . ?
C22A H22A 0.9500 . ?
C23A C24A 1.3900 . ?
C23A H23A 0.9500 . ?
C24A H24A 0.9500 . ?
C19B C20B 1.3900 . ?
C19B C24B 1.3900 . ?
C20B C21B 1.3900 . ?
C20B H20B 0.9500 . ?
C21B C22B 1.3900 . ?
C21B H21B 0.9500 . ?
C22B C23B 1.3900 . ?
C22B H22B 0.9500 . ?
C23B C24B 1.3900 . ?
C23B H23B 0.9500 . ?
C24B H24B 0.9500 . ?

loop_
_geom_torsion_atom_site_label_1
_geom_torsion_atom_site_label_2
_geom_torsion_atom_site_label_3
_geom_torsion_atom_site_label_4
_geom_torsion
_geom_torsion_site_symmetry_1
_geom_torsion_site_symmetry_2
_geom_torsion_site_symmetry_3
_geom_torsion_site_symmetry_4
_geom_torsion_publ_flag
C12 C7 C8 C9 0.0 . . . . ?
P1B C7 C8 C9 -170.2(5) . . . . ?
P1A C7 C8 C9 178.9(4) . . . . ?
C7 C8 C9 C10 0.0 . . . . ?
C8 C9 C10 C11 0.0 . . . . ?
C9 C10 C11 C12 0.0 . . . . ?
C10 C11 C12 C7 0.0 . . . . ?
C8 C7 C12 C11 0.0 . . . . ?
P1B C7 C12 C11 170.9(5) . . . . ?
P1A C7 C12 C11 -179.0(4) . . . . ?
C8 C7 P1A O1A 140.5(4) . . . . ?
C12 C7 P1A O1A -40.6(4) . . . . ?
C8 C7 P1A C1A -111.2(4) . . . . ?
C12 C7 P1A C1A 67.7(4) . . . . ?
C8 C7 P1A Co1 14.7(4) . . . . ?
C12 C7 P1A Co1 -166.4(2) . . . . ?
C8 C7 P1B O1B 126.8(9) . . . . ?
C12 C7 P1B O1B -43.7(11) . . . . ?
C8 C7 P1B C1B -118.2(10) . . . . ?
C12 C7 P1B C1B 71.2(10) . . . . ?
C8 C7 P1B Co1 -3.5(8) . . . . ?
C12 C7 P1B Co1 -174.1(4) . . . . ?
O1A P1A C1A C2A -31.9(8) . . . . ?
C7 P1A C1A C2A -143.6(6) . . . . ?
Co1 P1A C1A C2A 91.5(6) . . . . ?
O1A P1A C1A C6A 151.7(5) . . . . ?
C7 P1A C1A C6A 40.0(6) . . . . ?
Co1 P1A C1A C6A -84.9(5) . . . . ?
C6A C1A C2A C3A 0.0 . . . . ?
P1A C1A C2A C3A -176.4(8) . . . . ?
C1A C2A C3A C4A 0.0 . . . . ?
C2A C3A C4A C5A 0.0 . . . . ?
C3A C4A C5A C6A 0.0 . . . . ?
C4A C5A C6A C1A 0.0 . . . . ?
C2A C1A C6A C5A 0.0 . . . . ?
P1A C1A C6A C5A 176.4(8) . . . . ?
O1B P1B C1B C2B -34.0(18) . . . . ?
C7 P1B C1B C2B -146.9(11) . . . . ?
Co1 P1B C1B C2B 93.5(12) . . . . ?
O1B P1B C1B C6B 144.6(16) . . . . ?
C7 P1B C1B C6B 31.7(16) . . . . ?
Co1 P1B C1B C6B -88.0(14) . . . . ?
C6B C1B C2B C3B 0.0 . . . . ?
P1B C1B C2B C3B 179(2) . . . . ?
C1B C2B C3B C4B 0.0 . . . . ?
C2B C3B C4B C5B 0.0 . . . . ?
C3B C4B C5B C6B 0.0 . . . . ?
C4B C5B C6B C1B 0.0 . . . . ?
C2B C1B C6B C5B 0.0 . . . . ?
P1B C1B C6B C5B -178(2) . . . . ?
O2 P2 C13A C14A 153.7(4) . . . . ?
C19A P2 C13A C14A 46.6(6) . . . . ?
Co1 P2 C13A C14A -77.5(5) . . . . ?
O2 P2 C13A C18A -30.9(5) . . . . ?
C19A P2 C13A C18A -138.0(5) . . . . ?
Co1 P2 C13A C18A 97.9(4) . . . . ?
C18A C13A C14A C15A 0.0 . . . . ?
P2 C13A C14A C15A 175.3(6) . . . . ?
C13A C14A C15A C16A 0.0 . . . . ?
C14A C15A C16A C17A 0.0 . . . . ?
C15A C16A C17A C18A 0.0 . . . . ?
C16A C17A C18A C13A 0.0 . . . . ?
C14A C13A C18A C17A 0.0 . . . . ?
P2 C13A C18A C17A -175.5(6) . . . . ?
O2 P2 C13B C14B -137.6(8) . . . . ?
C19B P2 C13B C14B 110.5(9) . . . . ?
Co1 P2 C13B C14B -14.8(10) . . . . ?
O2 P2 C13B C18B 43.1(7) . . . . ?
C19B P2 C13B C18B -68.8(8) . . . . ?
Co1 P2 C13B C18B 165.8(5) . . . . ?
C18B C13B C14B C15B 0.0 . . . . ?
P2 C13B C14B C15B -179.3(12) . . . . ?
C13B C14B C15B C16B 0.0 . . . . ?
C14B C15B C16B C17B 0.0 . . . . ?
C15B C16B C17B C18B 0.0 . . . . ?
C16B C17B C18B C13B 0.0 . . . . ?
C14B C13B C18B C17B 0.0 . . . . ?
P2 C13B C18B C17B 179.4(10) . . . . ?
O2 P2 C19A C20A 144.1(6) . . . . ?
C13A P2 C19A C20A -105.5(6) . . . . ?
Co1 P2 C19A C20A 20.7(7) . . . . ?
O2 P2 C19A C24A -38.1(6) . . . . ?
C13A P2 C19A C24A 72.4(6) . . . . ?
Co1 P2 C19A C24A -161.4(5) . . . . ?
C24A C19A C20A C21A 0.0 . . . . ?
P2 C19A C20A C21A 177.8(7) . . . . ?
C19A C20A C21A C22A 0.0 . . . . ?
C20A C21A C22A C23A 0.0 . . . . ?
C21A C22A C23A C24A 0.0 . . . . ?
C22A C23A C24A C19A 0.0 . . . . ?
C20A C19A C24A C23A 0.0 . . . . ?
P2 C19A C24A C23A -177.9(7) . . . . ?
O2 P2 C19B C20B 174.0(9) . . . . ?
C13B P2 C19B C20B -78.7(11) . . . . ?
Co1 P2 C19B C20B 45.1(11) . . . . ?
O2 P2 C19B C24B 1.5(10) . . . . ?
C13B P2 C19B C24B 108.8(9) . . . . ?
Co1 P2 C19B C24B -127.4(8) . . . . ?
C24B C19B C20B C21B 0.0 . . . . ?
P2 C19B C20B C21B -172.4(13) . . . . ?
C19B C20B C21B C22B 0.0 . . . . ?
C20B C21B C22B C23B 0.0 . . . . ?
C21B C22B C23B C24B 0.0 . . . . ?
C22B C23B C24B C19B 0.0 . . . . ?
C20B C19B C24B C23B 0.0 . . . . ?
P2 C19B C24B C23B 172.6(13) . . . . ?
